data_7009561
loop_
_publ_author_name
'Bruce, Michael I.'
'Hall, Ben C.'
'Skelton, Brian W.'
'White, Allan H.'
'Zaitseva, Natasha N.'

_publ_section_title
;
 Oligomerisation of alkynes at a pentamethylcyclopentadienylruthenium
 centre&#x200A;&#x2020;
;
_journal_issue 14
_journal_name_full 'Journal of the Chemical Society, Dalton Transactions'
_journal_page_first 2279
_journal_paper_doi 10.1039/b001981j
_journal_year 2000
_chemical_formula_sum 'C56 H73 O2 P Ru Si2'
_chemical_formula_weight 966.41
_space_group_IT_number 2
_symmetry_cell_setting triclinic
_symmetry_space_group_name_Hall '-P 1'
_symmetry_space_group_name_H-M 'P -1'
_cell_angle_alpha 63.4520(10)
_cell_angle_beta 78.6270(10)
_cell_angle_gamma 84.0080(10)
_cell_formula_units_Z 2
_cell_length_a 10.9167(8)
_cell_length_b 16.7444(11)
_cell_length_c 16.9819(12)
_cell_measurement_temperature 293
_cell_volume 2721.9(3)
_computing_cell_refinement 'Siemens SAINT (Siemens, 1995)'
_computing_data_collection 'Siemens SMART (Siemens, 1995)'
_computing_data_reduction 'xtal ADDREF'
_computing_molecular_graphics xtal
_computing_publication_material 'xtal BONDLA CIFIO'
_computing_structure_refinement xtal
_computing_structure_solution xtal
_diffrn_ambient_temperature 293
_diffrn_measurement_device_type
;
Bruker SMART CCD diffractometer
;
_diffrn_measurement_method '\w scans'
_diffrn_radiation_detector 'CCD area detector'
_diffrn_radiation_monochromator graphite
_diffrn_radiation_source 'sealed tube'
_diffrn_radiation_type 'Mo K\a'
_diffrn_radiation_wavelength .71073
_diffrn_reflns_av_R_equivalents .026
_diffrn_reflns_av_sigmaI/netI .091
_diffrn_reflns_limit_h_max 14
_diffrn_reflns_limit_h_min -14
_diffrn_reflns_limit_k_max 22
_diffrn_reflns_limit_k_min -19
_diffrn_reflns_limit_l_max 23
_diffrn_reflns_limit_l_min 0
_diffrn_reflns_number 31670
_diffrn_reflns_theta_max 29.16
_diffrn_reflns_theta_min 1.36
_diffrn_standards_decay_% 0
_exptl_absorpt_coefficient_mu .399
_exptl_absorpt_correction_T_max .862
_exptl_absorpt_correction_T_min .760
_exptl_absorpt_correction_type multi-scan
_exptl_absorpt_process_details
;
 SADABS; Sheldrick, 1996
;
_exptl_crystal_density_diffrn 1.179
_exptl_crystal_description prism
_exptl_crystal_F_000 1024
_exptl_crystal_size_max .50
_exptl_crystal_size_mid .38
_exptl_crystal_size_min .16
_refine_diff_density_max .65
_refine_diff_density_min -.25
_refine_ls_goodness_of_fit_all 1.259
_refine_ls_goodness_of_fit_ref 1.421
_refine_ls_hydrogen_treatment noref
_refine_ls_matrix_type atomblock
_refine_ls_number_constraints 0
_refine_ls_number_parameters 525
_refine_ls_number_reflns 9394
_refine_ls_number_restraints 12
_refine_ls_R_factor_all .068
_refine_ls_R_factor_gt .0415
_refine_ls_shift/su_max .093
_refine_ls_shift/su_mean .0058
_refine_ls_structure_factor_coef F
_refine_ls_weighting_scheme calc
_refine_ls_wR_factor_all .054
_refine_ls_wR_factor_ref .0505
_reflns_d_resolution_high .729
_reflns_d_resolution_low 14.976
_reflns_limit_h_max 14
_reflns_limit_h_min 0
_reflns_limit_k_max 22
_reflns_limit_k_min -21
_reflns_limit_l_max 23
_reflns_limit_l_min -22
_reflns_number_gt 13266
_reflns_number_total 13266
_reflns_threshold_expression 'F    > 4.00 sig(F   )'
_cod_data_source_file b001981j.txt
_cod_data_source_block br590
_cod_original_sg_symbol_Hall -p_1
_cod_original_sg_symbol_H-M P_-1
_cod_original_formula_sum 'C56 H73 O2 P1 Ru1 Si2'
_cod_database_code 7009561

loop_
_symmetry_equiv_pos_as_xyz
+x,+y,+z
-x,-y,-z

loop_
_atom_site_label
_atom_site_fract_x
_atom_site_fract_y
_atom_site_fract_z
_atom_site_U_iso_or_equiv
_atom_site_adp_type
_atom_site_calc_flag
_atom_site_calc_attached_atom
_atom_site_occupancy
_atom_site_disorder_assembly
_atom_site_disorder_group
Ru .34644(2) .68045(2) .15866(2) .0417(2) Uani ? ? 1.00000 ? ?
P1 .23470(7) .80367(5) .16723(5) .0454(8) Uani ? ? 1.00000 ? ?
C111 .3133(3) .8703(2) .2033(2) .056(3) Uani ? ? 1.00000 ? ?
C112 .4320(3) .8470(2) .2227(2) .064(4) Uani ? ? 1.00000 ? ?
C113 .4932(4) .8974(3) .2499(3) .088(5) Uani ? ? 1.00000 ? ?
C114 .4356(5) .9697(3) .2579(3) .099(6) Uani ? ? 1.00000 ? ?
C115 .3160(4) .9936(3) .2395(3) .091(5) Uani ? ? 1.00000 ? ?
C116 .2540(4) .9443(2) .2127(3) .071(4) Uani ? ? 1.00000 ? ?
C121 .1912(3) .88785(19) .0617(2) .048(3) Uani ? ? 1.00000 ? ?
C122 .2322(3) .9747(2) .0192(2) .063(4) Uani ? ? 1.00000 ? ?
C123 .1992(4) 1.0342(2) -.0626(3) .076(4) Uani ? ? 1.00000 ? ?
C124 .1254(4) 1.0084(2) -.1033(3) .073(4) Uani ? ? 1.00000 ? ?
C125 .0854(4) .9224(3) -.0627(2) .070(4) Uani ? ? 1.00000 ? ?
C126 .1188(3) .8618(2) .0184(2) .058(3) Uani ? ? 1.00000 ? ?
C131 .0863(3) .78239(19) .2473(2) .049(3) Uani ? ? 1.00000 ? ?
C132 .0857(3) .7721(3) .3332(2) .067(4) Uani ? ? 1.00000 ? ?
C133 -.0230(4) .7487(3) .3960(3) .091(5) Uani ? ? 1.00000 ? ?
C134 -.1322(4) .7353(3) .3739(3) .099(6) Uani ? ? 1.00000 ? ?
C135 -.1321(3) .7450(3) .2899(3) .079(5) Uani ? ? 1.00000 ? ?
C136 -.0251(3) .7675(2) .2272(2) .059(3) Uani ? ? 1.00000 ? ?
C1 .3077(3) .62264(19) .30633(19) .046(3) Uani ? ? 1.00000 ? ?
C11 .4186(3) .5980(2) .3517(2) .055(3) Uani ? ? 1.00000 ? ?
O11 .4959(2) .54102(17) .35490(17) .076(3) Uani ? ? 1.00000 ? ?
O12 .4237(2) .65197(16) .39080(15) .071(3) Uani ? ? 1.00000 ? ?
C12 .5291(4) .6384(3) .4343(3) .101(6) Uani ? ? 1.00000 ? ?
C2 .2619(3) .56744(19) .27499(18) .044(3) Uani ? ? 1.00000 ? ?
C21 .2994(3) .4721(2) .3026(2) .050(3) Uani ? ? 1.00000 ? ?
C22 .2591(3) .4161(2) .2777(2) .057(3) Uani ? ? 1.00000 ? ?
Si2 .30013(11) .29590(6) .31854(7) .0676(11) Uani ? ? 1.00000 ? ?
C23 .1515(5) .2329(3) .3542(4) .118(7) Uani ? ? 1.00000 ? ?
C24 .3885(6) .2602(3) .4118(3) .125(7) Uani ? ? 1.00000 ? ?
C25 .3969(5) .2741(3) .2274(3) .103(6) Uani ? ? 1.00000 ? ?
C3 .1839(3) .61103(18) .20949(18) .040(3) Uani ? ? 1.00000 ? ?
C4 .0738(3) .59153(18) .19769(18) .042(3) Uani ? ? 1.00000 ? ?
C41 -.0166(3) .5294(2) .2724(2) .048(3) Uani ? ? 1.00000 ? ?
C42 -.0235(3) .5199(3) .3593(2) .068(4) Uani ? ? 1.00000 ? ?
C43 -.1084(4) .4630(3) .4294(3) .090(5) Uani ? ? 1.00000 ? ?
C44 -.1861(4) .4154(3) .4149(3) .096(5) Uani ? ? 1.00000 ? ?
C45 -.1824(4) .4237(3) .3293(3) .094(5) Uani ? ? 1.00000 ? ?
C46 -.0983(3) .4811(2) .2589(2) .067(4) Uani ? ? 1.00000 ? ?
C5 .0376(3) .62889(18) .11058(19) .043(3) Uani ? ? 1.00000 ? ?
C6 .0035(3) .6541(2) .0400(2) .052(3) Uani ? ? 1.00000 ? ?
Si6 -.04576(10) .67999(7) -.06595(6) .0595(10) Uani ? ? 1.00000 ? ?
C61 -.1377(4) .5870(3) -.0522(3) .094(6) Uani ? ? 1.00000 ? ?
C62 .0942(5) .6945(4) -.1503(3) .113(6) Uani ? ? 1.00000 ? ?
C63 -.1462(5) .7821(3) -.0989(3) .112(7) Uani ? ? 1.00000 ? ?
C01 .5134(3) .6094(2) .1157(2) .053(3) Uani ? ? 1.00000 ? ?
C011 .5669(3) .5169(2) .1654(3) .069(4) Uani ? ? 1.00000 ? ?
C02 .4272(3) .6355(2) .0547(2) .052(3) Uani ? ? 1.00000 ? ?
C021 .3647(3) .5741(3) .0328(3) .069(4) Uani ? ? 1.00000 ? ?
C03 .4171(3) .7299(2) .0131(2) .052(3) Uani ? ? 1.00000 ? ?
C031 .3583(3) .7841(3) -.0673(2) .074(4) Uani ? ? 1.00000 ? ?
C04 .4984(3) .7630(2) .0489(2) .055(3) Uani ? ? 1.00000 ? ?
C041 .5317(3) .8594(2) .0128(3) .073(4) Uani ? ? 1.00000 ? ?
C05 .5575(3) .6886(2) .1114(2) .056(3) Uani ? ? 1.00000 ? ?
C051 .6614(3) .6910(3) .1581(3) .073(4) Uani ? ? 1.00000 ? ?
C101 -.2352(16) 1.1634(13) .5032(13) .565(5) Uiso ? ? 1.00000 ? ?
C102 -.2777(11) 1.1186(12) .4644(12) .565(5) Uiso ? ? 1.00000 ? ?
C103 -.1865(10) 1.0744(12) .4426(12) .565(5) Uiso ? ? 1.00000 ? ?
C104 -.2335(10) 1.0543(12) .3980(12) .565(5) Uiso ? ? 1.00000 ? ?
C105 -.1463(11) 1.0178(13) .3609(12) .565(5) Uiso ? ? 1.00000 ? ?
C106 -.2344(15) .9904(14) .3327(14) .565(5) Uiso ? ? 1.00000 ? ?
H112 .47394 .79460 .21742 .08300 Uiso ? ? 1.00000 ? ?
H113 .57797 .88036 .26289 .11100 Uiso ? ? 1.00000 ? ?
H114 .47930 1.00587 .27474 .12200 Uiso ? ? 1.00000 ? ?
H115 .27421 1.04526 .24634 .11800 Uiso ? ? 1.00000 ? ?
H116 .16891 .96111 .20069 .09200 Uiso ? ? 1.00000 ? ?
H122 .28487 .99462 .04658 .08000 Uiso ? ? 1.00000 ? ?
H123 .23084 1.09477 -.09196 .09600 Uiso ? ? 1.00000 ? ?
H124 .10247 1.04976 -.15987 .09300 Uiso ? ? 1.00000 ? ?
H125 .03237 .90309 -.09062 .08800 Uiso ? ? 1.00000 ? ?
H126 .09113 .80074 .04554 .07400 Uiso ? ? 1.00000 ? ?
H132 .16155 .78126 .34892 .08500 Uiso ? ? 1.00000 ? ?
H133 -.02247 .74141 .45625 .11300 Uiso ? ? 1.00000 ? ?
H134 -.20669 .71871 .41883 .12000 Uiso ? ? 1.00000 ? ?
H135 -.20801 .73433 .27489 .10100 Uiso ? ? 1.00000 ? ?
H136 -.02552 .77351 .16755 .07600 Uiso ? ? 1.00000 ? ?
H1 .25989 .66646 .32278 .06000 Uiso ? ? 1.00000 ? ?
H12a .54823 .69116 .43884 .14900 Uiso ? ? 1.00000 ? ?
H12b .60318 .62043 .40531 .14900 Uiso ? ? 1.00000 ? ?
H12c .51187 .59414 .49474 .14900 Uiso ? ? 1.00000 ? ?
H21 .35926 .44747 .34304 .06400 Uiso ? ? 1.00000 ? ?
H22 .20428 .44117 .23396 .07200 Uiso ? ? 1.00000 ? ?
H23a .16596 .17008 .37995 .16900 Uiso ? ? 1.00000 ? ?
H23b .10887 .24892 .30441 .16900 Uiso ? ? 1.00000 ? ?
H23c .09432 .24686 .39803 .16900 Uiso ? ? 1.00000 ? ?
H24a .41412 .19844 .43173 .17500 Uiso ? ? 1.00000 ? ?
H24b .33591 .26534 .46260 .17500 Uiso ? ? 1.00000 ? ?
H24c .45984 .29517 .39532 .17500 Uiso ? ? 1.00000 ? ?
H25a .42533 .21295 .24881 .15200 Uiso ? ? 1.00000 ? ?
H25b .46971 .31094 .20165 .15200 Uiso ? ? 1.00000 ? ?
H25c .35092 .28641 .18048 .15200 Uiso ? ? 1.00000 ? ?
H42 .03178 .55398 .37033 .08700 Uiso ? ? 1.00000 ? ?
H43 -.11201 .45748 .48833 .11200 Uiso ? ? 1.00000 ? ?
H44 -.24374 .37320 .46326 .12100 Uiso ? ? 1.00000 ? ?
H45 -.23908 .38956 .31812 .11500 Uiso ? ? 1.00000 ? ?
H46 -.09722 .48775 .19837 .08500 Uiso ? ? 1.00000 ? ?
H61a -.15942 .59589 -.10707 .13800 Uiso ? ? 1.00000 ? ?
H61b -.21284 .57931 -.00945 .13800 Uiso ? ? 1.00000 ? ?
H61c -.09020 .53119 -.03008 .13800 Uiso ? ? 1.00000 ? ?
H62a .07567 .70805 -.20764 .16300 Uiso ? ? 1.00000 ? ?
H62b .14673 .63986 -.13348 .16300 Uiso ? ? 1.00000 ? ?
H62c .14718 .74075 -.15739 .16300 Uiso ? ? 1.00000 ? ?
H63a -.16883 .79865 -.15657 .16500 Uiso ? ? 1.00000 ? ?
H63b -.10543 .83138 -.10240 .16500 Uiso ? ? 1.00000 ? ?
H63c -.22304 .77262 -.05685 .16500 Uiso ? ? 1.00000 ? ?
H011a .60228 .51302 .21306 .10400 Uiso ? ? 1.00000 ? ?
H011b .49986 .47407 .18920 .10400 Uiso ? ? 1.00000 ? ?
H011c .62790 .50118 .12563 .10400 Uiso ? ? 1.00000 ? ?
H021a .35697 .51545 .08262 .10400 Uiso ? ? 1.00000 ? ?
H021b .41467 .56718 -.01735 .10400 Uiso ? ? 1.00000 ? ?
H021c .28441 .59570 .01908 .10400 Uiso ? ? 1.00000 ? ?
H031a .32713 .84059 -.06837 .11200 Uiso ? ? 1.00000 ? ?
H031b .28892 .75371 -.06796 .11200 Uiso ? ? 1.00000 ? ?
H031c .41658 .79652 -.12112 .11200 Uiso ? ? 1.00000 ? ?
H041a .56931 .86804 .05494 .11000 Uiso ? ? 1.00000 ? ?
H041b .45924 .89668 .00186 .11000 Uiso ? ? 1.00000 ? ?
H041c .59039 .87743 -.04216 .11000 Uiso ? ? 1.00000 ? ?
H051a .65983 .74767 .15903 .14200 Uiso ? ? 1.00000 ? ?
H051b .74026 .68252 .12672 .14200 Uiso ? ? 1.00000 ? ?
H051c .64969 .64540 .21833 .14200 Uiso ? ? 1.00000 ? ?
H101a -.29832 1.16925 .53255 .90000 Uiso ? ? 1.00000 ? ?
H101b -.17485 1.14546 .51171 .90000 Uiso ? ? 1.00000 ? ?
H101c -.23530 1.20974 .44527 .90000 Uiso ? ? 1.00000 ? ?
H102a -.30455 1.04945 .52487 .70000 Uiso ? ? 1.00000 ? ?
H102b -.34558 1.11443 .44869 .70000 Uiso ? ? 1.00000 ? ?
H103a -.15178 1.12502 .39529 .70000 Uiso ? ? 1.00000 ? ?
H103b -.14756 1.03813 .46146 .70000 Uiso ? ? 1.00000 ? ?
H104a -.28629 1.06794 .38521 .70000 Uiso ? ? 1.00000 ? ?
H104b -.25760 .99038 .45722 .70000 Uiso ? ? 1.00000 ? ?
H105a -.09993 1.04979 .31628 .70000 Uiso ? ? 1.00000 ? ?
H105b -.11689 .97308 .39653 .70000 Uiso ? ? 1.00000 ? ?
H106a -.22181 .98992 .28629 .90000 Uiso ? ? 1.00000 ? ?
H106b -.28479 1.05872 .30284 .90000 Uiso ? ? 1.00000 ? ?
H106c -.29773 .97117 .36812 .90000 Uiso ? ? 1.00000 ? ?

loop_
_atom_site_aniso_label
_atom_site_aniso_U_11
_atom_site_aniso_U_22
_atom_site_aniso_U_33
_atom_site_aniso_U_12
_atom_site_aniso_U_13
_atom_site_aniso_U_23
Ru .03750(14) .04536(14) .04084(14) -.00063(10) -.00729(10) -.01749(11)
P1 .0435(5) .0443(4) .0474(5) -.0018(3) -.0073(4) -.0190(4)
C111 .060(2) .0535(19) .056(2) -.0083(16) -.0102(17) -.0235(17)
C112 .061(2) .067(2) .064(2) -.0104(18) -.0122(18) -.027(2)
C113 .084(3) .094(3) .102(3) -.018(2) -.030(3) -.047(3)
C114 .122(4) .090(3) .109(4) -.029(3) -.033(3) -.053(3)
C115 .126(4) .063(3) .098(3) -.005(2) -.031(3) -.044(3)
C116 .082(3) .061(2) .081(3) .000(2) -.021(2) -.037(2)
C121 .0458(17) .0451(17) .0510(19) .0012(14) -.0071(15) -.0189(15)
C122 .065(2) .051(2) .067(2) -.0070(17) -.0150(19) -.0172(18)
C123 .087(3) .047(2) .074(3) -.0042(19) -.014(2) -.0074(19)
C124 .084(3) .059(2) .066(2) .007(2) -.026(2) -.0131(19)
C125 .075(3) .073(2) .062(2) .003(2) -.023(2) -.026(2)
C126 .064(2) .0502(19) .058(2) -.0032(16) -.0105(17) -.0198(17)
C131 .0479(18) .0462(17) .0496(19) .0041(14) -.0069(15) -.0206(15)
C132 .062(2) .081(3) .063(2) -.0006(19) -.0029(18) -.040(2)
C133 .092(3) .123(4) .063(3) -.002(3) .004(2) -.052(3)
C134 .060(3) .146(4) .090(3) -.019(3) .023(2) -.063(3)
C135 .048(2) .101(3) .090(3) -.008(2) -.000(2) -.046(3)
C136 .054(2) .057(2) .059(2) -.0007(16) -.0030(17) -.0220(17)
C1 .0502(18) .0477(17) .0408(17) -.0016(14) -.0116(14) -.0177(14)
C11 .055(2) .065(2) .0392(18) -.0086(16) -.0109(15) -.0159(16)
O11 .0654(16) .0921(18) .0763(18) .0165(14) -.0351(14) -.0355(15)
O12 .0836(18) .0803(17) .0588(15) -.0150(14) -.0275(13) -.0310(13)
C12 .108(4) .127(4) .081(3) -.033(3) -.047(3) -.039(3)
C2 .0447(17) .0466(17) .0368(16) -.0021(13) -.0077(13) -.0153(14)
C21 .0513(19) .0500(18) .0466(18) .0035(14) -.0122(15) -.0180(15)
C22 .063(2) .0522(19) .057(2) .0043(16) -.0136(17) -.0246(17)
Si2 .0902(8) .0508(6) .0624(7) .0072(5) -.0159(6) -.0259(5)
C23 .142(5) .085(3) .122(4) -.035(3) .003(4) -.043(3)
C24 .198(6) .086(3) .110(4) .052(4) -.086(4) -.045(3)
C25 .128(4) .089(3) .099(4) .012(3) .002(3) -.057(3)
C3 .0416(16) .0398(15) .0369(16) .0015(12) -.0044(13) -.0161(13)
C4 .0403(16) .0456(16) .0392(16) -.0001(13) -.0075(13) -.0185(14)
C41 .0417(17) .0505(18) .0460(18) -.0008(14) -.0081(14) -.0158(15)
C42 .069(2) .082(3) .044(2) -.020(2) -.0012(18) -.0213(19)
C43 .086(3) .114(3) .051(2) -.031(3) .008(2) -.021(2)
C44 .076(3) .110(3) .063(3) -.033(3) .010(2) -.005(2)
C45 .073(3) .098(3) .090(3) -.043(2) -.006(2) -.016(3)
C46 .059(2) .076(2) .059(2) -.0210(18) -.0113(18) -.019(2)
C5 .0401(16) .0440(16) .0453(17) -.0014(13) -.0067(13) -.0190(14)
C6 .055(2) .0526(19) .0488(19) -.0032(15) -.0114(16) -.0206(16)
Si6 .0696(7) .0612(6) .0482(6) -.0013(5) -.0243(5) -.0185(5)
C61 .109(4) .087(3) .095(3) -.010(3) -.050(3) -.033(3)
C62 .101(4) .174(5) .061(3) -.025(3) -.012(3) -.046(3)
C63 .144(5) .081(3) .121(4) .031(3) -.079(4) -.036(3)
C01 .0407(17) .058(2) .058(2) .0047(14) -.0017(15) -.0267(17)
C011 .055(2) .067(2) .075(3) .0136(17) -.0065(19) -.027(2)
C02 .0430(17) .063(2) .0512(19) .0010(15) -.0016(15) -.0303(17)
C021 .066(2) .083(3) .076(3) .008(2) -.012(2) -.053(2)
C03 .0438(18) .064(2) .0432(18) .0027(15) -.0005(14) -.0212(16)
C031 .074(3) .094(3) .041(2) .019(2) -.0087(18) -.023(2)
C04 .0409(17) .063(2) .052(2) -.0018(15) .0017(15) -.0203(17)
C041 .061(2) .063(2) .074(3) -.0138(18) .008(2) -.016(2)
C05 .0386(17) .068(2) .059(2) -.0007(15) -.0043(15) -.0279(18)
C051 .048(2) .090(3) .081(3) -.0046(19) -.017(2) -.036(2)

loop_
_atom_type_symbol
_atom_type_description
_atom_type_oxidation_number
_atom_type_number_in_cell
_atom_type_scat_dispersion_real
_atom_type_scat_dispersion_imag
_atom_type_scat_source
C ? 0 112 .002014 .002014 'Int Tables Vol IV Tables 2.2B and 2.3.1'
H ? 0 146 0 0 'Int Tables Vol IV Tables 2.2B and 2.3.1'
O ? 0 4 .007996 .005981 'Int Tables Vol IV Tables 2.2B and 2.3.1'
P ? 0 2 .090027 .094971 'Int Tables Vol IV Tables 2.2B and 2.3.1'
Ru ? 0 2 -1.42 .835999 'Int Tables Vol IV Tables 2.2B and 2.3.1'
Si ? 0 4 .072021 .070984 'Int Tables Vol IV Tables 2.2B and 2.3.1'

loop_
_diffrn_attenuator_code
_diffrn_attenuator_scale
? ?

loop_
_geom_angle_atom_site_label_1
_geom_angle_atom_site_label_2
_geom_angle_atom_site_label_3
_geom_angle_site_symmetry_1
_geom_angle_site_symmetry_2
_geom_angle_site_symmetry_3
_geom_angle
_geom_angle_publ_flag
P1 Ru C1 . . . 83.89(8) ?
P1 Ru C2 . . . 104.42(9) ?
P1 Ru C3 . . . 88.56(9) ?
P1 Ru C01 . . . 155.10(8) ?
P1 Ru C02 . . . 137.88(8) ?
P1 Ru C03 . . . 102.72(9) ?
P1 Ru C04 . . . 94.29(9) ?
P1 Ru C05 . . . 119.70(10) ?
C1 Ru C2 . . . 38.04(14) ?
C1 Ru C3 . . . 68.68(13) ?
C1 Ru C01 . . . 109.15(11) ?
C1 Ru C02 . . . 137.69(11) ?
C1 Ru C03 . . . 170.59(11) ?
C1 Ru C04 . . . 136.28(13) ?
C1 Ru C05 . . . 109.06(12) ?
C2 Ru C3 . . . 39.40(11) ?
C2 Ru C01 . . . 98.41(11) ?
C2 Ru C02 . . . 108.15(12) ?
C2 Ru C03 . . . 142.94(14) ?
C2 Ru C04 . . . 158.04(11) ?
C2 Ru C05 . . . 121.88(10) ?
C3 Ru C01 . . . 115.73(13) ?
C3 Ru C02 . . . 100.01(13) ?
C3 Ru C03 . . . 117.69(13) ?
C3 Ru C04 . . . 155.04(14) ?
C3 Ru C05 . . . 151.62(13) ?
C01 Ru C02 . . . 37.34(13) ?
C01 Ru C03 . . . 62.24(11) ?
C01 Ru C04 . . . 61.46(11) ?
C01 Ru C05 . . . 36.63(14) ?
C02 Ru C03 . . . 37.24(12) ?
C02 Ru C04 . . . 62.02(14) ?
C02 Ru C05 . . . 61.68(14) ?
C03 Ru C04 . . . 37.58(14) ?
C03 Ru C05 . . . 61.90(12) ?
C04 Ru C05 . . . 36.45(10) ?
Ru P1 C111 . . . 116.37(11) ?
Ru P1 C121 . . . 114.91(12) ?
Ru P1 C131 . . . 117.52(10) ?
C111 P1 C121 . . . 102.51(15) ?
C111 P1 C131 . . . 99.51(17) ?
C121 P1 C131 . . . 103.69(13) ?
P1 C111 C112 . . . 120.0(3) ?
P1 C111 C116 . . . 121.2(3) ?
C112 C111 C116 . . . 118.8(4) ?
C111 C112 C113 . . . 120.6(4) ?
C111 C112 H112 . . . 119.5(4) ?
C113 C112 H112 . . . 119.9(4) ?
C112 C113 C114 . . . 120.3(4) ?
C112 C113 H113 . . . 119.8(5) ?
C114 C113 H113 . . . 120.0(6) ?
C113 C114 C115 . . . 119.8(5) ?
C113 C114 H114 . . . 120.1(5) ?
C115 C114 H114 . . . 120.0(5) ?
C114 C115 C116 . . . 120.6(4) ?
C114 C115 H115 . . . 119.6(5) ?
C116 C115 H115 . . . 119.8(5) ?
C111 C116 C115 . . . 119.9(4) ?
C111 C116 H116 . . . 120.1(5) ?
C115 C116 H116 . . . 120.0(4) ?
P1 C121 C122 . . . 124.0(3) ?
P1 C121 C126 . . . 118.4(2) ?
C122 C121 C126 . . . 117.5(3) ?
C121 C122 C123 . . . 120.9(4) ?
C121 C122 H122 . . . 119.7(3) ?
C123 C122 H122 . . . 119.4(3) ?
C122 C123 C124 . . . 121.0(3) ?
C122 C123 H123 . . . 119.4(5) ?
C124 C123 H123 . . . 119.6(4) ?
C123 C124 C125 . . . 118.8(3) ?
C123 C124 H124 . . . 120.9(4) ?
C125 C124 H124 . . . 120.3(5) ?
C124 C125 C126 . . . 120.9(4) ?
C124 C125 H125 . . . 119.8(3) ?
C126 C125 H125 . . . 119.3(4) ?
C121 C126 C125 . . . 120.8(3) ?
C121 C126 H126 . . . 119.4(3) ?
C125 C126 H126 . . . 119.8(4) ?
P1 C131 C132 . . . 119.8(3) ?
P1 C131 C136 . . . 122.0(3) ?
C132 C131 C136 . . . 117.9(3) ?
C131 C132 C133 . . . 120.3(4) ?
C131 C132 H132 . . . 119.5(3) ?
C133 C132 H132 . . . 120.2(4) ?
C132 C133 C134 . . . 120.5(4) ?
C132 C133 H133 . . . 119.7(5) ?
C134 C133 H133 . . . 119.8(4) ?
C133 C134 C135 . . . 119.5(4) ?
C133 C134 H134 . . . 119.0(5) ?
C135 C134 H134 . . . 121.6(5) ?
C134 C135 C136 . . . 120.7(4) ?
C134 C135 H135 . . . 119.4(4) ?
C136 C135 H135 . . . 119.9(5) ?
C131 C136 C135 . . . 121.1(4) ?
C131 C136 H136 . . . 118.7(3) ?
C135 C136 H136 . . . 120.2(4) ?
Ru C1 C11 . . . 116.26(19) ?
Ru C1 C2 . . . 68.70(16) ?
Ru C1 H1 . . . 107.72(18) ?
C11 C1 C2 . . . 123.0(3) ?
C11 C1 H1 . . . 106.8(3) ?
C2 C1 H1 . . . 126.3(3) ?
C1 C11 O11 . . . 128.3(4) ?
C1 C11 O12 . . . 109.7(3) ?
O11 C11 O12 . . . 122.0(3) ?
C11 O12 C12 . . . 115.9(3) ?
O12 C12 H12a . . . 112.5(4) ?
O12 C12 H12b . . . 113.2(5) ?
O12 C12 H12c . . . 110.6(4) ?
H12a C12 H12b . . . 107.6(5) ?
H12a C12 H12c . . . 104.3(5) ?
H12b C12 H12c . . . 108.2(4) ?
Ru C2 C1 . . . 73.26(15) ?
Ru C2 C21 . . . 126.6(2) ?
Ru C2 C3 . . . 66.09(13) ?
C1 C2 C21 . . . 123.3(3) ?
C1 C2 C3 . . . 115.6(3) ?
C21 C2 C3 . . . 121.0(3) ?
C2 C21 C22 . . . 126.8(3) ?
C2 C21 H21 . . . 117.4(4) ?
C22 C21 H21 . . . 115.8(3) ?
C21 C22 Si2 . . . 125.9(3) ?
C21 C22 H22 . . . 116.4(3) ?
Si2 C22 H22 . . . 117.8(3) ?
C22 Si2 C23 . . . 107.9(2) ?
C22 Si2 C24 . . . 109.8(2) ?
C22 Si2 C25 . . . 110.22(17) ?
C23 Si2 C24 . . . 111.7(2) ?
C23 Si2 C25 . . . 107.9(3) ?
C24 Si2 C25 . . . 109.2(3) ?
Si2 C23 H23a . . . 112.0(4) ?
Si2 C23 H23b . . . 111.2(3) ?
Si2 C23 H23c . . . 110.8(5) ?
H23a C23 H23b . . . 108.2(7) ?
H23a C23 H23c . . . 107.7(4) ?
H23b C23 H23c . . . 106.7(5) ?
Si2 C24 H24a . . . 110.7(5) ?
Si2 C24 H24b . . . 110.2(5) ?
Si2 C24 H24c . . . 111.8(3) ?
H24a C24 H24b . . . 106.7(4) ?
H24a C24 H24c . . . 109.0(6) ?
H24b C24 H24c . . . 108.3(7) ?
Si2 C25 H25a . . . 111.2(3) ?
Si2 C25 H25b . . . 111.0(5) ?
Si2 C25 H25c . . . 111.3(4) ?
H25a C25 H25b . . . 107.5(5) ?
H25a C25 H25c . . . 108.0(6) ?
H25b C25 H25c . . . 107.7(4) ?
Ru C3 C2 . . . 74.50(17) ?
Ru C3 C4 . . . 149.9(2) ?
C2 C3 C4 . . . 134.3(2) ?
C3 C4 C41 . . . 122.6(3) ?
C3 C4 C5 . . . 121.8(2) ?
C41 C4 C5 . . . 115.6(3) ?
C4 C41 C42 . . . 120.5(3) ?
C4 C41 C46 . . . 121.8(3) ?
C42 C41 C46 . . . 117.6(3) ?
C41 C42 C43 . . . 121.1(4) ?
C41 C42 H42 . . . 119.2(3) ?
C43 C42 H42 . . . 119.8(4) ?
C42 C43 C44 . . . 120.3(4) ?
C42 C43 H43 . . . 119.9(5) ?
C44 C43 H43 . . . 119.8(4) ?
C43 C44 C45 . . . 120.1(4) ?
C43 C44 H44 . . . 121.9(5) ?
C45 C44 H44 . . . 118.0(5) ?
C44 C45 C46 . . . 119.7(5) ?
C44 C45 H45 . . . 120.6(4) ?
C46 C45 H45 . . . 119.7(5) ?
C41 C46 C45 . . . 121.2(4) ?
C41 C46 H46 . . . 119.4(3) ?
C45 C46 H46 . . . 119.4(5) ?
C4 C5 C6 . . . 175.2(3) ?
C5 C6 Si6 . . . 173.8(3) ?
C6 Si6 C61 . . . 109.30(18) ?
C6 Si6 C62 . . . 108.3(2) ?
C6 Si6 C63 . . . 110.0(2) ?
C61 Si6 C62 . . . 109.8(3) ?
C61 Si6 C63 . . . 108.2(2) ?
C62 Si6 C63 . . . 111.2(2) ?
Si6 C61 H61a . . . 111.8(3) ?
Si6 C61 H61b . . . 111.3(4) ?
Si6 C61 H61c . . . 110.5(4) ?
H61a C61 H61b . . . 108.7(5) ?
H61a C61 H61c . . . 107.6(5) ?
H61b C61 H61c . . . 106.9(3) ?
Si6 C62 H62a . . . 113.1(4) ?
Si6 C62 H62b . . . 111.3(3) ?
Si6 C62 H62c . . . 112.5(5) ?
H62a C62 H62b . . . 106.2(6) ?
H62a C62 H62c . . . 107.9(4) ?
H62b C62 H62c . . . 105.4(5) ?
Si6 C63 H63a . . . 110.8(5) ?
Si6 C63 H63b . . . 111.7(4) ?
Si6 C63 H63c . . . 111.0(3) ?
H63a C63 H63b . . . 108.0(4) ?
H63a C63 H63c . . . 106.9(6) ?
H63b C63 H63c . . . 108.2(6) ?
Ru C01 C011 . . . 130.2(2) ?
Ru C01 C02 . . . 69.88(19) ?
Ru C01 C05 . . . 72.9(2) ?
C011 C01 C02 . . . 127.5(4) ?
C011 C01 C05 . . . 124.1(3) ?
C02 C01 C05 . . . 107.7(3) ?
C01 C011 H011a . . . 111.4(4) ?
C01 C011 H011b . . . 108.7(3) ?
C01 C011 H011c . . . 110.4(3) ?
H011a C011 H011b . . . 108.5(3) ?
H011a C011 H011c . . . 110.1(3) ?
H011b C011 H011c . . . 107.5(5) ?
Ru C02 C01 . . . 72.8(2) ?
Ru C02 C021 . . . 124.9(2) ?
Ru C02 C03 . . . 71.8(2) ?
C01 C02 C021 . . . 126.0(3) ?
C01 C02 C03 . . . 108.7(3) ?
C021 C02 C03 . . . 125.1(3) ?
C02 C021 H021a . . . 110.1(4) ?
C02 C021 H021b . . . 110.1(3) ?
C02 C021 H021c . . . 111.7(4) ?
H021a C021 H021b . . . 107.0(4) ?
H021a C021 H021c . . . 108.9(3) ?
H021b C021 H021c . . . 108.8(4) ?
Ru C03 C02 . . . 70.95(18) ?
Ru C03 C031 . . . 132.7(2) ?
Ru C03 C04 . . . 72.43(18) ?
C02 C03 C031 . . . 125.5(4) ?
C02 C03 C04 . . . 107.2(3) ?
C031 C03 C04 . . . 125.8(3) ?
C03 C031 H031a . . . 111.1(4) ?
C03 C031 H031b . . . 111.0(3) ?
C03 C031 H031c . . . 111.5(3) ?
H031a C031 H031b . . . 107.4(4) ?
H031a C031 H031c . . . 107.5(3) ?
H031b C031 H031c . . . 108.1(5) ?
Ru C04 C03 . . . 70.00(16) ?
Ru C04 C041 . . . 131.6(3) ?
Ru C04 C05 . . . 72.77(16) ?
C03 C04 C041 . . . 124.8(3) ?
C03 C04 C05 . . . 108.1(3) ?
C041 C04 C05 . . . 126.2(4) ?
C04 C041 H041a . . . 110.1(3) ?
C04 C041 H041b . . . 110.6(3) ?
C04 C041 H041c . . . 110.8(4) ?
H041a C041 H041b . . . 108.6(5) ?
H041a C041 H041c . . . 108.1(4) ?
H041b C041 H041c . . . 108.6(3) ?
Ru C05 C01 . . . 70.49(17) ?
Ru C05 C04 . . . 70.79(16) ?
Ru C05 C051 . . . 129.9(3) ?
C01 C05 C04 . . . 108.2(3) ?
C01 C05 C051 . . . 124.6(3) ?
C04 C05 C051 . . . 126.9(3) ?
C05 C051 H051a . . . 109.3(3) ?
C05 C051 H051b . . . 109.8(4) ?
C05 C051 H051c . . . 110.1(3) ?
H051a C051 H051b . . . 109.0(4) ?
H051a C051 H051c . . . 108.7(5) ?
H051b C051 H051c . . . 109.9(3) ?
C102 C101 H101a . . . 100(2) ?
C102 C101 H101b . . . 106(3) ?
C102 C101 H101c . . . 80.0(18) ?
H101a C101 H101b . . . 135(3) ?
H101a C101 H101c . . . 106.1(19) ?
H101b C101 H101c . . . 114(2) ?
C101 C102 C103 . . . 108.2(16) ?
C101 C102 H102a . . . 102.6(16) ?
C101 C102 H102b . . . 138(2) ?
C103 C102 H102a . . . 83.8(13) ?
C103 C102 H102b . . . 114(2) ?
H102a C102 H102b . . . 85.0(12) ?
C102 C103 C104 . . . 98.5(15) ?
C102 C103 H103a . . . 92.3(15) ?
C102 C103 H103b . . . 141(2) ?
C104 C103 H103a . . . 93.8(17) ?
C104 C103 H103b . . . 103(3) ?
H103a C103 H103b . . . 118.3(14) ?
C103 C104 C105 . . . 106.0(14) ?
C103 C104 H104a . . . 127(3) ?
C103 C104 H104b . . . 87.7(15) ?
C105 C104 H104a . . . 125(3) ?
C105 C104 H104b . . . 92.9(15) ?
H104a C104 H104b . . . 102.2(14) ?
C104 C105 C106 . . . 89.0(14) ?
C104 C105 H105a . . . 119(2) ?
C104 C105 H105b . . . 113(2) ?
C106 C105 H105a . . . 106(2) ?
C106 C105 H105b . . . 106(2) ?
H105a C105 H105b . . . 118.0(15) ?
C105 C106 H106a . . . 121.2(17) ?
C105 C106 H106b . . . 96(2) ?
C105 C106 H106c . . . 116(3) ?
H106a C106 H106b . . . 89.9(16) ?
H106a C106 H106c . . . 122(3) ?
H106b C106 H106c . . . 88.3(15) ?

loop_
_geom_bond_atom_site_label_1
_geom_bond_atom_site_label_2
_geom_bond_site_symmetry_1
_geom_bond_site_symmetry_2
_geom_bond_distance
_geom_bond_publ_flag
Ru P1 . . 2.3322(9) ?
Ru C1 . . 2.214(3) ?
Ru C2 . . 2.154(2) ?
Ru C3 . . 2.044(3) ?
Ru C01 . . 2.251(3) ?
Ru C02 . . 2.213(4) ?
Ru C03 . . 2.224(3) ?
Ru C04 . . 2.256(3) ?
Ru C05 . . 2.282(3) ?
P1 C111 . . 1.837(4) ?
P1 C121 . . 1.833(3) ?
P1 C131 . . 1.849(3) ?
C111 C112 . . 1.374(5) ?
C111 C116 . . 1.394(6) ?
C112 C113 . . 1.399(7) ?
C112 H112 . . .979(4) ?
C113 C114 . . 1.355(7) ?
C113 H113 . . .978(4) ?
C114 C115 . . 1.379(7) ?
C114 H114 . . .972(6) ?
C115 C116 . . 1.386(7) ?
C115 H115 . . .979(5) ?
C116 H116 . . .976(4) ?
C121 C122 . . 1.380(4) ?
C121 C126 . . 1.395(6) ?
C122 C123 . . 1.393(5) ?
C122 H122 . . .971(5) ?
C123 C124 . . 1.368(7) ?
C123 H123 . . .974(4) ?
C124 C125 . . 1.366(5) ?
C124 H124 . . .963(4) ?
C125 C126 . . 1.390(5) ?
C125 H125 . . .974(5) ?
C126 H126 . . .967(3) ?
C131 C132 . . 1.389(6) ?
C131 C136 . . 1.399(5) ?
C132 C133 . . 1.387(5) ?
C132 H132 . . .965(4) ?
C133 C134 . . 1.386(7) ?
C133 H133 . . .977(5) ?
C134 C135 . . 1.361(7) ?
C134 H134 . . .966(4) ?
C135 C136 . . 1.372(5) ?
C135 H135 . . .969(5) ?
C136 H136 . . .974(4) ?
C1 C11 . . 1.486(5) ?
C1 C2 . . 1.425(5) ?
C1 H1 . . .967(3) ?
C11 O11 . . 1.196(4) ?
C11 O12 . . 1.349(5) ?
O12 C12 . . 1.432(6) ?
C12 H12a . . .968(6) ?
C12 H12b . . .954(5) ?
C12 H12c . . .955(4) ?
C2 C21 . . 1.485(4) ?
C2 C3 . . 1.419(4) ?
C21 C22 . . 1.329(6) ?
C21 H21 . . .968(3) ?
C22 Si2 . . 1.849(3) ?
C22 H22 . . .965(4) ?
Si2 C23 . . 1.874(6) ?
Si2 C24 . . 1.853(6) ?
Si2 C25 . . 1.851(5) ?
C23 H23a . . .951(5) ?
C23 H23b . . .964(6) ?
C23 H23c . . .970(6) ?
C24 H24a . . .963(5) ?
C24 H24b . . .971(6) ?
C24 H24c . . .943(6) ?
C25 H25a . . .960(5) ?
C25 H25b . . .964(5) ?
C25 H25c . . .957(6) ?
C3 C4 . . 1.352(5) ?
C4 C41 . . 1.485(3) ?
C4 C5 . . 1.445(4) ?
C41 C42 . . 1.399(5) ?
C41 C46 . . 1.378(6) ?
C42 C43 . . 1.384(5) ?
C42 H42 . . .968(5) ?
C43 C44 . . 1.346(8) ?
C43 H43 . . .957(5) ?
C44 C45 . . 1.391(7) ?
C44 H44 . . .969(4) ?
C45 C46 . . 1.386(5) ?
C45 H45 . . .981(6) ?
C46 H46 . . .981(4) ?
C5 C6 . . 1.202(5) ?
C6 Si6 . . 1.830(4) ?
Si6 C61 . . 1.842(5) ?
Si6 C62 . . 1.830(5) ?
Si6 C63 . . 1.854(5) ?
C61 H61a . . .950(5) ?
C61 H61b . . .959(4) ?
C61 H61c . . .972(4) ?
C62 H62a . . .954(5) ?
C62 H62b . . .985(5) ?
C62 H62c . . .965(6) ?
C63 H63a . . .967(6) ?
C63 H63b . . .951(6) ?
C63 H63c . . .964(5) ?
C01 C011 . . 1.513(4) ?
C01 C02 . . 1.429(5) ?
C01 C05 . . 1.425(6) ?
C011 H011a . . .937(5) ?
C011 H011b . . .974(4) ?
C011 H011c . . .956(4) ?
C02 C021 . . 1.500(6) ?
C02 C03 . . 1.417(4) ?
C021 H021a . . .966(3) ?
C021 H021b . . .964(4) ?
C021 H021c . . .944(4) ?
C03 C031 . . 1.488(5) ?
C03 C04 . . 1.443(6) ?
C031 H031a . . .964(5) ?
C031 H031b . . .961(5) ?
C031 H031c . . .955(3) ?
C04 C041 . . 1.504(5) ?
C04 C05 . . 1.420(4) ?
C041 H041a . . .961(5) ?
C041 H041b . . .949(4) ?
C041 H041c . . .962(4) ?
C05 C051 . . 1.520(6) ?
C051 H051a . . .954(5) ?
C051 H051b . . .952(4) ?
C051 H051c . . .957(3) ?
C101 C102 . . 1.36(4) ?
C101 H101a . . .791(19) ?
C101 H101b . . .709(17) ?
C101 H101c . . .942(17) ?
C102 C103 . . 1.27(2) ?
C102 H102a . . 1.170(15) ?
C102 H102b . . .854(17) ?
C103 C104 . . 1.17(3) ?
C103 H103a . . .919(14) ?
C103 H103b . . .692(14) ?
C104 C105 . . 1.29(3) ?
C104 H104a . . .640(12) ?
C104 H104b . . 1.104(15) ?
C105 C106 . . 1.35(3) ?
C105 H105a . . .812(14) ?
C105 H105b . . .807(16) ?
C106 H106a . . .78(2) ?
C106 H106b . . 1.152(19) ?
C106 H106c . . .809(16) ?

loop_
_geom_contact_atom_site_label_1
_geom_contact_atom_site_label_2
_geom_contact_distance
_geom_contact_site_symmetry_1
_geom_contact_site_symmetry_2
_geom_contact_publ_flag
Ru C111 3.553(4) . . ?
Ru C112 3.672(5) . . ?
Ru C121 3.522(3) . . ?
Ru C126 3.919(3) . . ?
Ru C131 3.584(3) . . ?
Ru C11 3.166(3) . . ?
Ru O11 3.690(3) . . ?
Ru O12 4.003(3) . . ?
Ru C21 3.266(3) . . ?
Ru C22 4.088(3) . . ?
Ru C4 3.284(3) . . ?
Ru C5 3.886(3) . . ?
Ru C011 3.429(4) . . ?
Ru C021 3.308(5) . . ?
Ru C031 3.413(4) . . ?
Ru C041 3.443(3) . . ?
Ru C051 3.460(4) . . ?
Ru H112 3.0650(4) . . ?
Ru H126 3.6050(3) . . ?
Ru H1 2.6720(4) . . ?
Ru H21 3.7659(3) . . ?
Ru H011a 3.6853(3) . . ?
Ru H011b 3.5423(4) . . ?
Ru H021a 3.5183(4) . . ?
Ru H021c 3.4542(4) . . ?
Ru H031a 3.6139(3) . . ?
Ru H031b 3.6444(4) . . ?
Ru H041a 3.7213(3) . . ?
Ru H041b 3.5687(3) . . ?
Ru H051a 3.7135(4) . . ?
Ru H051c 3.5660(3) . . ?
P1 C112 2.791(4) . . ?
P1 C116 2.824(5) . . ?
P1 C122 2.845(3) . . ?
P1 C126 2.782(4) . . ?
P1 C132 2.812(4) . . ?
P1 C136 2.849(3) . . ?
P1 C1 3.040(3) . . ?
P1 C3 3.062(3) . . ?
P1 H1 2.6573(7) . . ?
C111 C113 2.410(7) . . ?
C111 C114 2.783(8) . . ?
C111 C115 2.406(7) . . ?
C111 C121 2.863(6) . . ?
C111 C131 2.814(5) . . ?
C111 H112 2.043(3) . . ?
C111 H116 2.065(3) . . ?
C111 H122 2.598(3) . . ?
C111 H132 2.586(3) . . ?
C112 C114 2.389(7) . . ?
C112 C115 2.746(6) . . ?
C112 C116 2.383(5) . . ?
C112 H113 2.067(4) . . ?
C113 C115 2.366(6) . . ?
C113 C116 2.759(6) . . ?
C113 H112 2.068(6) . . ?
C113 H114 2.026(6) . . ?
C114 C116 2.402(7) . . ?
C114 H113 2.029(5) . . ?
C114 H115 2.047(5) . . ?
C115 H114 2.046(5) . . ?
C115 H116 2.056(6) . . ?
C116 H115 2.056(5) . . ?
C116 H122 2.517(4) . . ?
C121 C123 2.412(4) . . ?
C121 C124 2.807(5) . . ?
C121 C125 2.422(6) . . ?
C121 C131 2.896(4) . . ?
C121 H122 2.043(3) . . ?
C121 H126 2.051(4) . . ?
C122 C124 2.404(6) . . ?
C122 C125 2.745(7) . . ?
C122 C126 2.372(6) . . ?
C122 H123 2.054(3) . . ?
C123 C125 2.354(7) . . ?
C123 C126 2.740(5) . . ?
C123 H122 2.052(4) . . ?
C123 H124 2.038(5) . . ?
C124 C126 2.398(4) . . ?
C124 H123 2.034(5) . . ?
C124 H125 2.033(4) . . ?
C125 H124 2.030(3) . . ?
C125 H126 2.051(3) . . ?
C126 H125 2.050(4) . . ?
C126 H136 2.578(3) . . ?
C126 H031a 2.539(3) . . ?
C131 C133 2.408(5) . . ?
C131 C134 2.791(5) . . ?
C131 C135 2.413(5) . . ?
C131 H132 2.045(4) . . ?
C131 H136 2.052(4) . . ?
C131 H1 2.640(3) . . ?
C132 C134 2.407(6) . . ?
C132 C135 2.759(6) . . ?
C132 C136 2.389(6) . . ?
C132 H133 2.054(4) . . ?
C132 H1 2.494(4) . . ?
C133 C135 2.372(7) . . ?
C133 C136 2.744(6) . . ?
C133 H132 2.050(4) . . ?
C133 H134 2.038(5) . . ?
C134 C136 2.375(6) . . ?
C134 H133 2.054(6) . . ?
C134 H135 2.021(6) . . ?
C135 H134 2.040(4) . . ?
C135 H136 2.043(4) . . ?
C136 H135 2.036(3) . . ?
C1 O11 2.417(4) . . ?
C1 O12 2.319(5) . . ?
C1 C21 2.561(5) . . ?
C1 C3 2.406(5) . . ?
C11 C12 2.358(7) . . ?
C11 C2 2.559(5) . . ?
C11 H1 1.993(3) . . ?
C11 H12b 2.493(4) . . ?
O11 O12 2.227(4) . . ?
O11 C12 2.624(7) . . ?
O11 C21 2.984(5) . . ?
O11 H12b 2.369(3) . . ?
O11 H12c 2.537(2) . '2 666' ?
O11 H21 2.368(3) . . ?
O11 H011a 2.676(3) . . ?
O11 H051c 2.590(2) . . ?
O12 H1 2.250(3) . . ?
O12 H12a 2.012(3) . . ?
O12 H12b 2.009(3) . . ?
O12 H12c 1.982(2) . . ?
C2 C22 2.517(5) . . ?
C2 C4 2.553(5) . . ?
C2 H1 2.144(4) . . ?
C2 H21 2.113(3) . . ?
C2 H22 2.668(4) . . ?
C2 H42 2.678(3) . . ?
C21 Si2 2.839(4) . . ?
C21 C3 2.527(4) . . ?
C21 H22 1.958(4) . . ?
C21 H011b 2.607(3) . . ?
C22 H21 1.954(4) . . ?
Si2 H22 2.4521(9) . . ?
Si2 H23a 2.3978(11) . . ?
Si2 H23b 2.3969(13) . . ?
Si2 H23c 2.3964(11) . . ?
Si2 H24a 2.3710(11) . . ?
Si2 H24b 2.3697(13) . . ?
Si2 H24c 2.3702(13) . . ?
Si2 H25a 2.3738(12) . . ?
Si2 H25b 2.3732(11) . . ?
Si2 H25c 2.3731(13) . . ?
C3 C41 2.489(4) . . ?
C3 C42 2.985(4) . . ?
C3 C5 2.443(5) . . ?
C3 H22 2.676(3) . . ?
C4 C42 2.505(4) . . ?
C4 C46 2.502(5) . . ?
C4 C6 2.644(5) . . ?
C4 H22 2.638(3) . . ?
C4 H42 2.661(3) . . ?
C4 H46 2.675(3) . . ?
C41 C43 2.424(5) . . ?
C41 C44 2.787(4) . . ?
C41 C45 2.407(5) . . ?
C41 C5 2.480(4) . . ?
C41 H42 2.054(4) . . ?
C41 H46 2.047(4) . . ?
C42 C44 2.369(6) . . ?
C42 C45 2.744(7) . . ?
C42 C46 2.376(7) . . ?
C42 H43 2.038(3) . . ?
C43 C45 2.372(8) . . ?
C43 C46 2.753(6) . . ?
C43 H42 2.046(4) . . ?
C43 H44 2.032(5) . . ?
C44 C46 2.401(5) . . ?
C44 H43 2.001(6) . . ?
C44 H45 2.071(6) . . ?
C45 H44 2.035(4) . . ?
C45 H46 2.053(4) . . ?
C46 C5 2.896(4) . . ?
C46 H45 2.056(4) . . ?
C5 Si6 3.028(3) . . ?
C5 H126 2.664(3) . . ?
C5 H46 2.585(3) . . ?
C6 C61 2.996(7) . . ?
C6 C62 2.967(6) . . ?
Si6 H61a 2.3655(13) . . ?
Si6 H61b 2.3654(11) . . ?
Si6 H61c 2.3650(12) . . ?
Si6 H62a 2.3726(10) . . ?
Si6 H62b 2.3719(11) . . ?
Si6 H62c 2.3723(10) . . ?
Si6 H63a 2.3761(10) . . ?
Si6 H63b 2.3759(11) . . ?
Si6 H63c 2.3758(11) . . ?
C61 C63 2.994(7) . . ?
C01 C021 2.611(6) . . ?
C01 C03 2.313(4) . . ?
C01 C04 2.303(5) . . ?
C01 C051 2.607(6) . . ?
C01 H011a 2.049(3) . . ?
C01 H011b 2.046(3) . . ?
C01 H011c 2.053(3) . . ?
C011 C02 2.639(4) . . ?
C011 C05 2.595(5) . . ?
C02 C031 2.582(4) . . ?
C02 C04 2.303(6) . . ?
C02 C05 2.305(6) . . ?
C02 H021a 2.044(4) . . ?
C02 H021b 2.043(4) . . ?
C02 H021c 2.047(4) . . ?
C021 C03 2.588(6) . . ?
C03 C041 2.611(6) . . ?
C03 C05 2.318(5) . . ?
C03 H031a 2.044(3) . . ?
C03 H031b 2.040(4) . . ?
C03 H031c 2.042(3) . . ?
C031 C04 2.609(6) . . ?
C04 C051 2.630(5) . . ?
C04 H041a 2.044(4) . . ?
C04 H041b 2.041(3) . . ?
C04 H041c 2.052(3) . . ?
C041 C05 2.607(5) . . ?
C05 H051a 2.044(4) . . ?
C05 H051b 2.049(3) . . ?
C05 H051c 2.056(4) . . ?
C101 C103 2.13(3) . . ?
C101 H102a 1.98(2) . . ?
C101 H102b 2.08(3) . . ?
C101 H103a 2.21(2) . . ?
C101 H103b 2.54(2) . . ?
C102 C104 1.85(3) . . ?
C102 H101a 1.69(2) . . ?
C102 H101b 1.70(2) . . ?
C102 H101c 1.51(2) . . ?
C102 H103a 1.600(14) . . ?
C102 H103b 1.862(16) . . ?
C102 H104a 1.90(2) . . ?
C102 H104b 2.19(2) . . ?
C103 C105 1.97(3) . . ?
C103 C106 2.94(4) . . ?
C103 H101b 2.04(2) . . ?
C103 H101c 2.29(2) . . ?
C103 H102a 1.633(14) . . ?
C103 H102b 1.795(12) . . ?
C103 H104a 1.639(19) . . ?
C103 H104b 1.58(2) . . ?
C103 H105a 2.36(2) . . ?
C103 H105b 2.18(2) . . ?
C104 C106 1.85(4) . . ?
C104 H102a 2.11(2) . . ?
C104 H102b 1.832(19) . . ?
C104 H103a 1.54(2) . . ?
C104 H103b 1.484(18) . . ?
C104 H105a 1.824(15) . . ?
C104 H105b 1.768(16) . . ?
C104 H106a 2.54(2) . . ?
C104 H106b 1.78(2) . . ?
C104 H106c 1.91(2) . . ?
C105 H103a 2.11(3) . . ?
C105 H103b 1.88(2) . . ?
C105 H104a 1.733(15) . . ?
C105 H104b 1.739(15) . . ?
C105 H106a 1.88(2) . . ?
C105 H106b 1.870(15) . . ?
C105 H106c 1.861(16) . . ?
C106 H104a 1.87(3) . . ?
C106 H104b 2.08(3) . . ?
C106 H105a 1.76(2) . . ?
C106 H105b 1.76(2) . . ?
H112 H113 2.37183(10) . . ?
H112 H051a 2.29974(12) . . ?
H113 H114 2.33182(13) . . ?
H114 H115 2.34809(16) . . ?
H115 H116 2.36090(10) . . ?
H122 H123 2.34717(13) . . ?
H123 H124 2.34450(10) . . ?
H124 H125 2.33577(14) . . ?
H125 H126 2.34697(12) . . ?
H125 H63b 2.11076(10) . . ?
H126 H136 2.08775(12) . . ?
H132 H133 2.35619(12) . . ?
H132 H1 2.27785(12) . . ?
H133 H134 2.33928(14) . . ?
H134 H135 2.34205(17) . . ?
H134 H24b 2.32324(12) . '2 566' ?
H135 H136 2.34385(12) . . ?
H12a H12b 1.55128(7) . . ?
H12a H12c 1.51833(9) . . ?
H12b H12c 1.54622(9) . . ?
H23a H23b 1.55130(6) . . ?
H23a H23c 1.55145(8) . . ?
H23b H23c 1.55131(11) . . ?
H24a H24b 1.55157(7) . . ?
H24a H24c 1.55134(10) . . ?
H24b H24c 1.55131(8) . . ?
H25a H25b 1.55132(9) . . ?
H25a H25c 1.55132(6) . . ?
H25b H25c 1.55135(9) . . ?
H42 H43 2.34201(10) . . ?
H43 H44 2.33303(10) . . ?
H44 H45 2.34575(17) . . ?
H45 H46 2.35324(10) . . ?
H61a H61b 1.55129(11) . . ?
H61a H61c 1.55134(7) . . ?
H61b H61c 1.55130(8) . . ?
H61c H61c 2.32880(13) . '2 565' ?
H62a H62b 1.55129(7) . . ?
H62a H62c 1.55147(7) . . ?
H62b H62c 1.55131(11) . . ?
H63a H63b 1.55131(7) . . ?
H63a H63c 1.55137(11) . . ?
H63b H63c 1.55131(8) . . ?
H011a H011b 1.55139(7) . . ?
H011a H011c 1.55233(10) . . ?
H011a H051c 2.37158(14) . . ?
H011b H011c 1.55710(9) . . ?
H021a H021b 1.55140(9) . . ?
H021a H021c 1.55440(6) . . ?
H021b H021c 1.55185(9) . . ?
H021c H031b 2.38539(15) . . ?
H031a H031b 1.55140(9) . . ?
H031a H031c 1.54790(6) . . ?
H031b H031c 1.55078(9) . . ?
H041a H041b 1.55139(8) . . ?
H041a H041c 1.55655(11) . . ?
H041a H051a 2.29168(9) . . ?
H041b H041c 1.55225(9) . . ?
H051a H051b 1.55149(7) . . ?
H051a H051c 1.55337(9) . . ?
H051b H051c 1.56251(8) . . ?
H101a H101b 1.38799(9) . . ?
H101a H101c 1.38808(8) . . ?
H101a H102a 2.07640(13) . . ?
H101a H102b 2.16656(10) . . ?
H101b H101c 1.38809(6) . . ?
H101b H102a 2.16066(11) . . ?
H101b H103a 2.11653(14) . . ?
H101b H103b 2.28158(12) . . ?
H101c H102b 2.07132(10) . . ?
H101c H103a 2.01621(9) . . ?
H102a H102b 1.38803(7) . . ?
H102a H103a 2.39353(11) . . ?
H102a H103b 1.87601(10) . . ?
H102a H104a 2.22049(17) . . ?
H102a H104b 1.79957(9) . . ?
H102b H103a 2.12314(14) . . ?
H102b H103b 2.39018(14) . . ?
H102b H104a 1.59899(7) . . ?
H102b H104b 2.15113(12) . . ?
H103a H103b 1.38802(7) . . ?
H103a H104a 1.90720(10) . . ?
H103a H104b 2.33845(13) . . ?
H103a H105a 2.18401(10) . . ?
H103b H104a 2.06332(11) . . ?
H103b H104b 1.54066(8) . . ?
H103b H105a 2.33927(17) . . ?
H103b H105b 1.83471(9) . . ?
H104a H104b 1.38803(6) . . ?
H104a H105a 2.20255(12) . . ?
H104a H105b 2.28774(12) . . ?
H104a H106b 1.47113(10) . . ?
H104a H106c 1.78949(11) . . ?
H104b H105b 1.74794(9) . . ?
H104b H106c 1.81954(10) . . ?
H105a H105b 1.38807(7) . . ?
H105a H106a 2.00917(9) . . ?
H105a H106b 2.05795(15) . . ?
H105b H106a 2.28089(13) . . ?
H105b H106c 2.12927(14) . . ?
H106a H106b 1.38805(7) . . ?
H106a H106c 1.38804(8) . . ?
H106b H106c 1.38807(7) . . ?

loop_
_geom_hbond_atom_site_label_D
_geom_hbond_atom_site_label_H
_geom_hbond_atom_site_label_A
_geom_hbond_site_symmetry_D
_geom_hbond_site_symmetry_H
_geom_hbond_site_symmetry_A
_geom_hbond_distance_DH
_geom_hbond_distance_HA
_geom_hbond_distance_DA
_geom_hbond_angle_DHA
_geom_hbond_publ_flag
? ? ? ? ? ? ? ? ? ? ?

loop_
_geom_torsion_atom_site_label_1
_geom_torsion_atom_site_label_2
_geom_torsion_atom_site_label_3
_geom_torsion_atom_site_label_4
_geom_torsion_site_symmetry_1
_geom_torsion_site_symmetry_2
_geom_torsion_site_symmetry_3
_geom_torsion_site_symmetry_4
_geom_torsion
_geom_torsion_publ_flag
? ? ? ? ? ? ? ? ? ?
